data_7052084
loop_
_publ_author_name
'Petr \<Sim\%unek'
'Mark\'eta Svobodov\'a'
'Valerio Bertolasi'
'Loretta Pretto'
'Anton\'in Ly\<cka'
'Vladim\'ir Mach\'a\<cek'

_publ_section_title
;
 Structure and tautomerism of azo coupling products from
 N-alkylenaminones derived from acetylacetone and benzoylacetone in
 solid phase and in solution
;
_journal_issue 3
_journal_name_full 'New Journal of Chemistry'
_journal_page_first 429
_journal_paper_doi 10.1039/b613346k
_journal_volume 31
_journal_year 2007
_chemical_formula_moiety 'C17 H16 N4 O3'
_chemical_formula_sum 'C17 H16 N4 O3'
_chemical_formula_weight 324.34
_chemical_name_systematic
;
?
;
_space_group_IT_number 14
_symmetry_cell_setting monoclinic
_symmetry_space_group_name_Hall '-P 2ybc'
_symmetry_space_group_name_H-M 'P 1 21/c 1'
_atom_sites_solution_hydrogens difmap
_atom_sites_solution_primary direct
_atom_sites_solution_secondary difmap
_audit_creation_method SHELXL-97
_cell_angle_alpha 90.00
_cell_angle_beta 98.2804(8)
_cell_angle_gamma 90.00
_cell_formula_units_Z 4
_cell_length_a 8.0995(1)
_cell_length_b 9.5542(2)
_cell_length_c 20.4491(4)
_cell_measurement_reflns_used 4286
_cell_measurement_temperature 150
_cell_measurement_theta_max 30.0
_cell_measurement_theta_min 2.5
_cell_volume 1565.94(5)
_computing_cell_refinement 'Denzo SMN (Otwinowski & Minor, 1997)'
_computing_data_collection 'COLLECT (Nonius, 1997)'
_computing_data_reduction 'Denzo SMN (Otwinowski & Minor, 1997)'
_computing_molecular_graphics 'ORTEPIII (Burnett & Johnson, 1996)'
_computing_publication_material
;
SHELXL-97 (Sheldrick, 1997), PARST (Nardelli, 1995)
;
_computing_structure_refinement 'SHELXL-97 (Sheldrick, 1997)'
_computing_structure_solution 'SIR97 (Altomare et al., 1999)'
_diffrn_ambient_temperature 150
_diffrn_measured_fraction_theta_full 0.970
_diffrn_measured_fraction_theta_max 0.970
_diffrn_measurement_device_type 'Nonius Kappa CCD'
_diffrn_measurement_method '\f scans and \w scans'
_diffrn_radiation_monochromator graphite
_diffrn_radiation_source 'fine-focus sealed tube'
_diffrn_radiation_type MoK\a
_diffrn_radiation_wavelength 0.71070
_diffrn_reflns_av_R_equivalents 0.0580
_diffrn_reflns_av_sigmaI/netI 0.0389
_diffrn_reflns_limit_h_max 11
_diffrn_reflns_limit_h_min -11
_diffrn_reflns_limit_k_max 13
_diffrn_reflns_limit_k_min -13
_diffrn_reflns_limit_l_max 28
_diffrn_reflns_limit_l_min -28
_diffrn_reflns_number 24759
_diffrn_reflns_theta_full 30.02
_diffrn_reflns_theta_max 30.0
_diffrn_reflns_theta_min 2.5
_exptl_absorpt_coefficient_mu 0.097
_exptl_absorpt_correction_type none
_exptl_crystal_colour orange
_exptl_crystal_density_diffrn 1.376
_exptl_crystal_density_method 'not measured'
_exptl_crystal_description prismatic
_exptl_crystal_F_000 680
_exptl_crystal_size_max 0.38
_exptl_crystal_size_mid 0.26
_exptl_crystal_size_min 0.10
_refine_diff_density_max 0.241
_refine_diff_density_min -0.222
_refine_diff_density_rms 0.043
_refine_ls_extinction_method none
_refine_ls_goodness_of_fit_ref 1.037
_refine_ls_hydrogen_treatment refall
_refine_ls_matrix_type full
_refine_ls_number_parameters 284
_refine_ls_number_reflns 4463
_refine_ls_number_restraints 0
_refine_ls_restrained_S_all 1.037
_refine_ls_R_factor_all 0.0747
_refine_ls_R_factor_gt 0.0493
_refine_ls_shift/su_max 0.000
_refine_ls_shift/su_mean 0.000
_refine_ls_structure_factor_coef Fsqd
_refine_ls_weighting_details 'calc w=1/[\s^2^(Fo^2^)+(0.0570P)^2^+0.4945P] where P=(Fo^2^+2Fc^2^)/3'
_refine_ls_weighting_scheme calc
_refine_ls_wR_factor_gt 0.1141
_refine_ls_wR_factor_ref 0.1316
_reflns_number_gt 3343
_reflns_number_total 4463
_reflns_threshold_expression I>2sigma(I)
_cod_data_source_file b613346k.txt
_cod_data_source_block (6)
_cod_original_sg_symbol_H-M 'P 21/c'
_cod_database_code 7052084

loop_
_symmetry_equiv_pos_as_xyz
'x, y, z'
'-x, y+1/2, -z+1/2'
'-x, -y, -z'
'x, -y-1/2, z-1/2'

loop_
_atom_site_label
_atom_site_type_symbol
_atom_site_fract_x
_atom_site_fract_y
_atom_site_fract_z
_atom_site_U_iso_or_equiv
_atom_site_adp_type
_atom_site_occupancy
_atom_site_symmetry_multiplicity
_atom_site_calc_flag
_atom_site_refinement_flags
_atom_site_disorder_assembly
_atom_site_disorder_group
O1 O 0.36632(15) 0.71377(11) 0.19497(5) 0.0432(3) Uani 1 1 d . . .
O2 O -0.19224(15) 0.54000(13) -0.26514(6) 0.0521(3) Uani 1 1 d . . .
O3 O -0.07688(14) 0.34179(15) -0.28298(5) 0.0547(3) Uani 1 1 d . . .
N1 N 0.28400(14) 0.44918(12) 0.00557(5) 0.0291(2) Uani 1 1 d . . .
H1 H 0.316(12) 0.363(11) 0.025(5) 0.035 Uiso 0.17(2) 1 d P . .
N2 N 0.28589(13) 0.56569(11) 0.03821(5) 0.0281(2) Uani 1 1 d . . .
N3 N 0.46014(15) 0.33578(13) 0.10664(6) 0.0327(3) Uani 1 1 d . . .
H3 H 0.400(3) 0.331(2) 0.0662(11) 0.039 Uiso 0.83(2) 1 d P . .
N4 N -0.09684(15) 0.44279(15) -0.24754(6) 0.0404(3) Uani 1 1 d . . .
C1 C 0.37051(16) 0.57240(14) 0.10053(6) 0.0292(3) Uani 1 1 d . . .
C2 C 0.46319(16) 0.45892(14) 0.13515(6) 0.0297(3) Uani 1 1 d . . .
C3 C 0.34579(17) 0.70498(15) 0.13434(6) 0.0317(3) Uani 1 1 d . . .
C4 C 0.56644(19) 0.47505(17) 0.20161(7) 0.0361(3) Uani 1 1 d . . .
C5 C 0.28597(16) 0.83364(14) 0.09544(6) 0.0296(3) Uani 1 1 d . . .
C6 C 0.32844(17) 0.86707(15) 0.03348(7) 0.0317(3) Uani 1 1 d . . .
C7 C 0.27224(18) 0.99098(15) 0.00224(7) 0.0346(3) Uani 1 1 d . . .
C8 C 0.17148(18) 1.08140(16) 0.03187(7) 0.0365(3) Uani 1 1 d . . .
C9 C 0.12954(19) 1.04968(16) 0.09383(7) 0.0374(3) Uani 1 1 d . . .
C10 C 0.18819(18) 0.92759(15) 0.12546(7) 0.0345(3) Uani 1 1 d . . .
C11 C 0.18656(15) 0.45626(14) -0.05750(6) 0.0279(3) Uani 1 1 d . . .
C12 C 0.19516(17) 0.33997(15) -0.09826(6) 0.0309(3) Uani 1 1 d . . .
C13 C 0.10174(17) 0.33472(15) -0.16076(7) 0.0330(3) Uani 1 1 d . . .
C14 C -0.00017(16) 0.44729(15) -0.18121(6) 0.0328(3) Uani 1 1 d . . .
C15 C -0.01181(17) 0.56386(16) -0.14195(7) 0.0338(3) Uani 1 1 d . . .
C16 C 0.08220(17) 0.56885(15) -0.07983(7) 0.0318(3) Uani 1 1 d . . .
C17 C 0.5464(2) 0.21061(17) 0.13494(8) 0.0382(3) Uani 1 1 d . . .
H41 H 0.599(2) 0.5732(19) 0.2099(8) 0.039(4) Uiso 1 1 d . . .
H42 H 0.501(2) 0.4441(19) 0.2372(9) 0.051(5) Uiso 1 1 d . . .
H43 H 0.667(2) 0.416(2) 0.2044(9) 0.049(5) Uiso 1 1 d . . .
H6 H 0.397(2) 0.8037(18) 0.0124(8) 0.040(4) Uiso 1 1 d . . .
H7 H 0.303(2) 1.0128(18) -0.0411(9) 0.046(5) Uiso 1 1 d . . .
H8 H 0.129(2) 1.1662(18) 0.0091(8) 0.040(4) Uiso 1 1 d . . .
H9 H 0.060(2) 1.113(2) 0.1152(8) 0.047(5) Uiso 1 1 d . . .
H10 H 0.160(2) 0.9040(17) 0.1686(8) 0.037(4) Uiso 1 1 d . . .
H12 H 0.109(2) 0.2525(19) -0.1891(8) 0.043(4) Uiso 1 1 d . . .
H13 H 0.268(2) 0.2633(18) -0.0838(8) 0.037(4) Uiso 1 1 d . . .
H15 H -0.086(2) 0.6393(19) -0.1575(8) 0.040(4) Uiso 1 1 d . . .
H16 H 0.0780(19) 0.6492(18) -0.0511(8) 0.037(4) Uiso 1 1 d . . .
H171 H 0.500(2) 0.1285(19) 0.1103(8) 0.042(4) Uiso 1 1 d . . .
H172 H 0.530(2) 0.197(2) 0.1808(10) 0.062(6) Uiso 1 1 d . . .
H173 H 0.665(3) 0.216(2) 0.1320(9) 0.055(5) Uiso 1 1 d . . .

loop_
_atom_site_aniso_label
_atom_site_aniso_U_11
_atom_site_aniso_U_22
_atom_site_aniso_U_33
_atom_site_aniso_U_23
_atom_site_aniso_U_13
_atom_site_aniso_U_12
O1 0.0677(7) 0.0361(6) 0.0248(5) -0.0016(4) 0.0033(4) 0.0015(5)
O2 0.0515(7) 0.0536(7) 0.0451(6) 0.0129(5) -0.0135(5) -0.0091(6)
O3 0.0473(6) 0.0824(10) 0.0327(5) -0.0182(6) -0.0001(5) -0.0031(6)
N1 0.0334(6) 0.0277(6) 0.0257(5) 0.0001(4) 0.0021(4) -0.0008(4)
N2 0.0315(5) 0.0273(6) 0.0255(5) -0.0007(4) 0.0042(4) -0.0030(4)
N3 0.0360(6) 0.0314(6) 0.0290(5) 0.0018(5) -0.0007(4) 0.0028(5)
N4 0.0356(6) 0.0537(9) 0.0305(6) 0.0030(6) 0.0000(5) -0.0120(6)
C1 0.0337(6) 0.0283(6) 0.0254(6) 0.0003(5) 0.0033(5) -0.0034(5)
C2 0.0294(6) 0.0331(7) 0.0267(6) 0.0018(5) 0.0047(5) -0.0030(5)
C3 0.0374(7) 0.0305(7) 0.0271(6) -0.0004(5) 0.0043(5) -0.0045(5)
C4 0.0382(7) 0.0384(8) 0.0299(7) 0.0025(6) -0.0008(5) -0.0022(6)
C5 0.0339(6) 0.0266(6) 0.0279(6) -0.0017(5) 0.0026(5) -0.0043(5)
C6 0.0344(7) 0.0298(7) 0.0314(6) -0.0013(5) 0.0064(5) -0.0025(5)
C7 0.0389(7) 0.0322(7) 0.0330(7) 0.0033(6) 0.0067(5) -0.0023(6)
C8 0.0393(7) 0.0305(7) 0.0390(7) 0.0024(6) 0.0030(6) 0.0007(6)
C9 0.0397(7) 0.0329(8) 0.0404(8) -0.0054(6) 0.0079(6) 0.0004(6)
C10 0.0400(7) 0.0338(7) 0.0304(6) -0.0041(5) 0.0074(5) -0.0056(6)
C11 0.0304(6) 0.0276(6) 0.0255(6) 0.0008(5) 0.0036(5) -0.0031(5)
C12 0.0355(7) 0.0276(7) 0.0294(6) 0.0001(5) 0.0040(5) -0.0015(5)
C13 0.0378(7) 0.0321(7) 0.0298(6) -0.0044(5) 0.0067(5) -0.0073(6)
C14 0.0313(6) 0.0404(8) 0.0258(6) 0.0005(5) 0.0007(5) -0.0088(6)
C15 0.0323(6) 0.0337(7) 0.0343(7) 0.0042(6) 0.0005(5) -0.0006(6)
C16 0.0338(7) 0.0294(7) 0.0317(6) -0.0022(5) 0.0024(5) -0.0008(5)
C17 0.0437(8) 0.0345(8) 0.0342(7) 0.0011(6) -0.0016(6) 0.0063(6)

loop_
_atom_type_symbol
_atom_type_description
_atom_type_scat_dispersion_real
_atom_type_scat_dispersion_imag
_atom_type_scat_source
C C 0.0033 0.0016 'International Tables Vol C Tables 4.2.6.8 and 6.1.1.4'
H H 0.0000 0.0000 'International Tables Vol C Tables 4.2.6.8 and 6.1.1.4'
N N 0.0061 0.0033 'International Tables Vol C Tables 4.2.6.8 and 6.1.1.4'
O O 0.0106 0.0060 'International Tables Vol C Tables 4.2.6.8 and 6.1.1.4'

loop_
_geom_angle_atom_site_label_1
_geom_angle_atom_site_label_2
_geom_angle_atom_site_label_3
_geom_angle
_geom_angle_site_symmetry_1
_geom_angle_site_symmetry_3
_geom_angle_publ_flag
N2 N1 C11 113.10(11) . . ?
N2 N1 H1 124(6) . . ?
C11 N1 H1 121(6) . . ?
N1 N2 C1 119.36(11) . . ?
C2 N3 C17 125.48(12) . . ?
C2 N3 H3 115.5(13) . . ?
C17 N3 H3 119.0(13) . . ?
O2 N4 O3 123.39(13) . . ?
O2 N4 C14 118.59(13) . . ?
O3 N4 C14 118.02(13) . . ?
N2 C1 C2 125.49(12) . . ?
N2 C1 C3 113.40(11) . . ?
C2 C1 C3 120.82(11) . . ?
N3 C2 C1 118.69(12) . . ?
N3 C2 C4 117.91(12) . . ?
C1 C2 C4 123.39(12) . . ?
O1 C3 C1 121.67(12) . . ?
O1 C3 C5 117.60(12) . . ?
C1 C3 C5 120.66(11) . . ?
C2 C4 H41 110.9(10) . . ?
C2 C4 H42 110.1(10) . . ?
H41 C4 H42 108.3(14) . . ?
C2 C4 H43 110.0(10) . . ?
H41 C4 H43 109.5(15) . . ?
H42 C4 H43 108.0(15) . . ?
C10 C5 C6 118.76(13) . . ?
C10 C5 C3 116.88(12) . . ?
C6 C5 C3 124.28(12) . . ?
C7 C6 C5 120.29(13) . . ?
C7 C6 H6 120.0(10) . . ?
C5 C6 H6 119.7(10) . . ?
C8 C7 C6 120.28(13) . . ?
C8 C7 H7 120.3(10) . . ?
C6 C7 H7 119.4(10) . . ?
C7 C8 C9 119.90(14) . . ?
C7 C8 H8 120.0(10) . . ?
C9 C8 H8 120.1(10) . . ?
C10 C9 C8 119.77(14) . . ?
C10 C9 H9 119.9(10) . . ?
C8 C9 H9 120.4(10) . . ?
C9 C10 C5 120.96(13) . . ?
C9 C10 H10 120.9(10) . . ?
C5 C10 H10 118.2(10) . . ?
C12 C11 C16 119.69(12) . . ?
C12 C11 N1 115.92(12) . . ?
C16 C11 N1 124.37(12) . . ?
C13 C12 C11 120.68(13) . . ?
C13 C12 H13 119.1(9) . . ?
C11 C12 H13 120.2(9) . . ?
C14 C13 C12 118.19(13) . . ?
C14 C13 H12 121.8(10) . . ?
C12 C13 H12 120.0(10) . . ?
C13 C14 C15 122.53(12) . . ?
C13 C14 N4 118.22(13) . . ?
C15 C14 N4 119.24(13) . . ?
C14 C15 C16 119.05(13) . . ?
C14 C15 H15 120.2(10) . . ?
C16 C15 H15 120.8(10) . . ?
C15 C16 C11 119.86(13) . . ?
C15 C16 H16 121.4(9) . . ?
C11 C16 H16 118.7(9) . . ?
N3 C17 H171 109.0(10) . . ?
N3 C17 H172 111.4(12) . . ?
H171 C17 H172 107.0(16) . . ?
N3 C17 H173 110.6(11) . . ?
H171 C17 H173 108.8(15) . . ?
H172 C17 H173 109.9(16) . . ?

loop_
_geom_bond_atom_site_label_1
_geom_bond_atom_site_label_2
_geom_bond_distance
_geom_bond_site_symmetry_2
_geom_bond_publ_flag
O1 C3 1.2298(16) . ?
O2 N4 1.2285(18) . ?
O3 N4 1.2314(18) . ?
N1 N2 1.2969(15) . ?
N1 C11 1.4134(16) . ?
N1 H1 0.93(11) . ?
N2 C1 1.3587(16) . ?
N3 C2 1.3117(18) . ?
N3 C17 1.4619(18) . ?
N3 H3 0.90(2) . ?
N4 C14 1.4659(17) . ?
C1 C2 1.4448(19) . ?
C1 C3 1.4705(19) . ?
C2 C4 1.4975(19) . ?
C3 C5 1.5059(19) . ?
C4 H41 0.983(18) . ?
C4 H42 1.003(19) . ?
C4 H43 0.982(19) . ?
C5 C10 1.3964(19) . ?
C5 C6 1.3968(18) . ?
C6 C7 1.390(2) . ?
C6 H6 0.967(17) . ?
C7 C8 1.386(2) . ?
C7 H7 0.976(17) . ?
C8 C9 1.392(2) . ?
C8 H8 0.973(17) . ?
C9 C10 1.384(2) . ?
C9 H9 0.977(18) . ?
C10 H10 0.969(16) . ?
C11 C12 1.3966(18) . ?
C11 C16 1.4032(19) . ?
C12 C13 1.3893(18) . ?
C12 H13 0.962(17) . ?
C13 C14 1.383(2) . ?
C13 H12 0.983(18) . ?
C14 C15 1.384(2) . ?
C15 C16 1.3846(19) . ?
C15 H15 0.961(18) . ?
C16 H16 0.970(17) . ?
C17 H171 0.978(18) . ?
C17 H172 0.97(2) . ?
C17 H173 0.97(2) . ?
